data_7134287
loop_
_publ_author_name
'Mondal, Avijit'
'Phukan, Hirak Jyoti'
'Mohar, Kailash'
'Pal, Debjyoti'
'Sharma, Rahul'
'Purkayastha, Siddhartha'
'Guha, Ankur Kanti'
'Srimani, Dipankar'

_publ_section_title
;
 Designing a NNO-manganese complex overcoming steric constraints in
 (de)hydrogenative coupling.
;
_journal_issue 25
_journal_name_full 'Chemical communications (Cambridge, England)'
_journal_page_first 4796
_journal_page_last 4799
_journal_paper_doi 10.1039/d5cc00048c
_journal_volume 61
_journal_year 2025
_chemical_formula_moiety 'C11 H12 Mn N2 O4, Br'
_chemical_formula_sum 'C11 H12 Br Mn N2 O4'
_chemical_formula_weight 371.08
_space_group_crystal_system monoclinic
_space_group_IT_number 14
_space_group_name_Hall '-P 2yn'
_space_group_name_H-M_alt 'P 1 21/n 1'
_atom_sites_solution_hydrogens mixed
_audit_creation_date 2023-09-06
_audit_creation_method
;
Olex2 1.5
(compiled 2021.07.19 svn.r715e62df for OlexSys, GUI svn.r6380)
;
_audit_update_record
;
2024-02-06 deposited with the CCDC.	2025-02-25 downloaded from the CCDC.
;
_cell_angle_alpha 90
_cell_angle_beta 98.60(2)
_cell_angle_gamma 90
_cell_formula_units_Z 4
_cell_length_a 7.963(5)
_cell_length_b 21.994(12)
_cell_length_c 8.314(5)
_cell_measurement_reflns_used 7574
_cell_measurement_temperature 296(2)
_cell_measurement_theta_max 26.50
_cell_measurement_theta_min 2.64
_cell_volume 1439.7(15)
_computing_molecular_graphics 'Olex2 1.5 (Dolomanov et al., 2009)'
_computing_publication_material 'Olex2 1.5 (Dolomanov et al., 2009)'
_computing_structure_refinement 'XL  (Sheldrick, 2008)'
_diffrn_ambient_temperature 296.15
_diffrn_measured_fraction_theta_full 1.000
_diffrn_measured_fraction_theta_max 1.000
_diffrn_measurement_device_type 'Bruker APEX-II CCD'
_diffrn_measurement_method '\f and \w scans'
_diffrn_radiation_type MoK\a
_diffrn_radiation_wavelength 0.71073
_diffrn_reflns_av_R_equivalents 0.0601
_diffrn_reflns_av_unetI/netI 0.0236
_diffrn_reflns_Laue_measured_fraction_full 1.000
_diffrn_reflns_Laue_measured_fraction_max 1.000
_diffrn_reflns_limit_h_max 9
_diffrn_reflns_limit_h_min -9
_diffrn_reflns_limit_k_max 26
_diffrn_reflns_limit_k_min -26
_diffrn_reflns_limit_l_max 9
_diffrn_reflns_limit_l_min -9
_diffrn_reflns_number 38937
_diffrn_reflns_point_group_measured_fraction_full 1.000
_diffrn_reflns_point_group_measured_fraction_max 1.000
_diffrn_reflns_theta_full 24.993
_diffrn_reflns_theta_max 24.993
_diffrn_reflns_theta_min 2.645
_diffrn_source_current 0.0
_diffrn_source_power 0.0
_diffrn_source_voltage 0.0
_diffrn_standards_number 0
_exptl_absorpt_coefficient_mu 3.701
_exptl_absorpt_correction_T_max 0.7452
_exptl_absorpt_correction_T_min 0.6120
_exptl_absorpt_correction_type multi-scan
_exptl_absorpt_process_details
;
SADABS-2016/2 - Bruker AXS area detector scaling and absorption correction 
 --------------------------------------------------------------------------

 Reference: Krause, L., Herbst-Irmer, R., Sheldrick G.M. & Stalke D.,
 J. Appl. Cryst. 48 (2015) 3-10.
;
_exptl_crystal_colour Orange
_exptl_crystal_density_diffrn 1.712
_exptl_crystal_description Block
_exptl_crystal_F_000 736
_exptl_crystal_size_max 0.32
_exptl_crystal_size_mid 0.28
_exptl_crystal_size_min 0.24
_refine_diff_density_max 2.232
_refine_diff_density_min -1.956
_refine_diff_density_rms 0.101
_refine_ls_extinction_method none
_refine_ls_goodness_of_fit_ref 1.030
_refine_ls_hydrogen_treatment mixed
_refine_ls_matrix_type full
_refine_ls_number_parameters 176
_refine_ls_number_reflns 2535
_refine_ls_number_restraints 0
_refine_ls_restrained_S_all 1.030
_refine_ls_R_factor_all 0.0809
_refine_ls_R_factor_gt 0.0676
_refine_ls_shift/su_max 0.000
_refine_ls_shift/su_mean 0.000
_refine_ls_structure_factor_coef Fsqd
_refine_ls_weighting_details 'w=1/[\s^2^(Fo^2^)+(0.0522P)^2^+9.2719P] where P=(Fo^2^+2Fc^2^)/3'
_refine_ls_weighting_scheme calc
_refine_ls_wR_factor_gt 0.1522
_refine_ls_wR_factor_ref 0.1630
_reflns_Friedel_coverage 0.000
_reflns_number_gt 2100
_reflns_number_total 2535
_reflns_threshold_expression 'I > 2\s(I)'
_cod_data_source_file d5cc00048c2.cif
_cod_data_source_block nno-1_a
_cod_depositor_comments 'Adding full bibliography for 7134286--7134288.cif.'
_cod_original_cell_volume 1439.8(15)
_cod_database_code 7134287
_shelx_shelxl_version_number 2019/1
_shelx_space_group_comment
;
The symmetry employed for this shelxl refinement is uniquely defined
by the following loop, which should always be used as a source of
symmetry information in preference to the above space-group names.
They are only intended as comments.
;
_olex2_refinement_description
;
1. Fixed Uiso
 At 1.2 times of:
  All C(H) groups, All C(H,H) groups, All N(H) groups
2.a Ternary CH refined with riding coordinates:
 N1(H1A)
2.b Secondary CH2 refined with riding coordinates:
 C3(H3A,H3B), C2(H2A,H2B), C1(H1B,H1C)
2.c Aromatic/amide H refined with riding coordinates:
 C7(H7), C6(H6), C4(H4), C5(H5)
;
_olex2_submission_special_instructions 'No special instructions were received'

loop_
_space_group_symop_operation_xyz
'x, y, z'
'-x+1/2, y+1/2, -z+1/2'
'-x, -y, -z'
'x-1/2, -y-1/2, z-1/2'

loop_
_atom_site_label
_atom_site_type_symbol
_atom_site_fract_x
_atom_site_fract_y
_atom_site_fract_z
_atom_site_U_iso_or_equiv
_atom_site_adp_type
_atom_site_occupancy
_atom_site_site_symmetry_order
_atom_site_calc_flag
_atom_site_refinement_flags_posn
_atom_site_refinement_flags_adp
_atom_site_refinement_flags_occupancy
_atom_site_disorder_assembly
_atom_site_disorder_group
Mn1 Mn 0.20856(11) 0.60211(4) 0.12556(11) 0.0394(3) Uani 1 1 d . . . . .
Br1 Br 0.22148(15) 0.68300(6) 0.62420(10) 0.1021(5) Uani 1 1 d . . . . .
O1 O 0.1485(6) 0.6785(2) 0.2522(6) 0.0490(11) Uani 1 1 d . . . . .
N2 N 0.4389(6) 0.6020(2) 0.2796(6) 0.0406(11) Uani 1 1 d . . . . .
N1 N 0.3387(7) 0.6665(3) 0.0138(6) 0.0483(13) Uani 1 1 d . . . . .
H1A H 0.306519 0.661833 -0.103997 0.058 Uiso 1 1 calc R U . . .
O3 O -0.1130(6) 0.6138(3) -0.1047(6) 0.0737(16) Uani 1 1 d . . . . .
O4 O 0.0381(7) 0.5134(3) 0.3142(8) 0.0810(17) Uani 1 1 d . . . . .
O2 O 0.3059(8) 0.4999(3) -0.0678(9) 0.100(2) Uani 1 1 d . . . . .
C009 C 0.5675(7) 0.6302(3) 0.2204(8) 0.0445(14) Uani 1 1 d . . . . .
C7 C 0.4700(9) 0.5793(3) 0.4290(8) 0.0517(16) Uani 1 1 d . . . . .
H7 H 0.382219 0.560069 0.471244 0.062 Uiso 1 1 calc R U . . .
C10 C 0.1039(8) 0.5486(3) 0.2439(9) 0.0550(17) Uani 1 1 d . . . . .
C9 C 0.0117(8) 0.6099(3) -0.0168(8) 0.0515(16) Uani 1 1 d . . . . .
C3 C 0.5233(8) 0.6544(4) 0.0531(8) 0.0549(17) Uani 1 1 d . . . . .
H3A H 0.556512 0.625280 -0.023833 0.066 Uiso 1 1 calc R U . . .
H3B H 0.585667 0.691777 0.043091 0.066 Uiso 1 1 calc R U . . .
C6 C 0.6283(10) 0.5831(3) 0.5247(9) 0.062(2) Uani 1 1 d . . . . .
H6 H 0.645180 0.566722 0.629083 0.074 Uiso 1 1 calc R U . . .
C4 C 0.7288(8) 0.6355(3) 0.3114(10) 0.0590(18) Uani 1 1 d . . . . .
H4 H 0.815292 0.655460 0.268871 0.071 Uiso 1 1 calc R U . . .
C8 C 0.2687(8) 0.5400(4) 0.0082(10) 0.0609(19) Uani 1 1 d . . . . .
C5 C 0.7582(9) 0.6108(3) 0.4648(10) 0.064(2) Uani 1 1 d . . . . .
H5 H 0.865423 0.612978 0.526644 0.077 Uiso 1 1 calc R U . . .
C2 C 0.2886(11) 0.7278(4) 0.0575(11) 0.074(2) Uani 1 1 d . . . . .
H2A H 0.381375 0.755619 0.049074 0.088 Uiso 1 1 calc R U . . .
H2B H 0.191933 0.740735 -0.020066 0.088 Uiso 1 1 calc R U . . .
C1 C 0.2456(17) 0.7317(4) 0.2155(12) 0.104(4) Uani 1 1 d . . . . .
H1B H 0.178974 0.768111 0.224400 0.125 Uiso 1 1 calc R U . . .
H1C H 0.348458 0.734637 0.294006 0.125 Uiso 1 1 calc R U . . .
H1 H 0.173(11) 0.676(4) 0.341(10) 0.07(3) Uiso 1 1 d . . . . .

loop_
_atom_site_aniso_label
_atom_site_aniso_U_11
_atom_site_aniso_U_22
_atom_site_aniso_U_33
_atom_site_aniso_U_23
_atom_site_aniso_U_13
_atom_site_aniso_U_12
Mn1 0.0319(5) 0.0424(5) 0.0404(5) -0.0055(4) -0.0064(4) 0.0015(4)
Br1 0.1235(9) 0.1361(10) 0.0409(5) -0.0066(5) -0.0068(5) 0.0528(7)
O1 0.058(3) 0.052(3) 0.035(3) -0.004(2) -0.001(2) 0.008(2)
N2 0.036(3) 0.037(3) 0.044(3) -0.005(2) -0.007(2) 0.003(2)
N1 0.045(3) 0.060(3) 0.039(3) 0.005(2) 0.002(2) 0.000(2)
O3 0.040(3) 0.110(5) 0.063(3) -0.006(3) -0.019(2) 0.002(3)
O4 0.067(4) 0.074(4) 0.099(5) 0.027(3) 0.003(3) -0.013(3)
O2 0.070(4) 0.093(5) 0.131(6) -0.067(4) -0.004(4) 0.014(3)
C009 0.037(3) 0.046(3) 0.048(4) -0.012(3) 0.000(3) 0.001(3)
C7 0.052(4) 0.042(3) 0.056(4) 0.007(3) -0.010(3) 0.004(3)
C10 0.039(3) 0.055(4) 0.065(4) 0.000(4) -0.011(3) 0.006(3)
C9 0.044(4) 0.061(4) 0.047(4) -0.008(3) -0.001(3) -0.001(3)
C3 0.044(4) 0.071(5) 0.050(4) -0.004(3) 0.007(3) -0.007(3)
C6 0.064(5) 0.056(4) 0.056(4) 0.002(3) -0.023(4) 0.011(4)
C4 0.037(3) 0.062(4) 0.075(5) -0.016(4) -0.003(3) -0.003(3)
C8 0.036(3) 0.066(5) 0.074(5) -0.018(4) -0.011(3) 0.003(3)
C5 0.043(4) 0.064(5) 0.077(5) -0.015(4) -0.022(4) 0.006(3)
C2 0.075(5) 0.055(5) 0.097(6) 0.011(4) 0.030(5) 0.002(4)
C1 0.194(12) 0.042(5) 0.085(7) -0.004(4) 0.050(7) 0.003(6)

loop_
_atom_type_symbol
_atom_type_description
_atom_type_scat_dispersion_real
_atom_type_scat_dispersion_imag
_atom_type_scat_source
C C 0.0033 0.0016 'International Tables Vol C Tables 4.2.6.8 and 6.1.1.4'
H H 0.0000 0.0000 'International Tables Vol C Tables 4.2.6.8 and 6.1.1.4'
Br Br -0.2901 2.4595 'International Tables Vol C Tables 4.2.6.8 and 6.1.1.4'
Mn Mn 0.3368 0.7283 'International Tables Vol C Tables 4.2.6.8 and 6.1.1.4'
N N 0.0061 0.0033 'International Tables Vol C Tables 4.2.6.8 and 6.1.1.4'
O O 0.0106 0.0060 'International Tables Vol C Tables 4.2.6.8 and 6.1.1.4'

loop_
_geom_angle_atom_site_label_1
_geom_angle_atom_site_label_2
_geom_angle_atom_site_label_3
_geom_angle
_geom_angle_site_symmetry_1
_geom_angle_site_symmetry_3
_geom_angle_publ_flag
N2 Mn1 O1 86.38(19) . . ?
N1 Mn1 O1 80.9(2) . . ?
N1 Mn1 N2 79.7(2) . . ?
C10 Mn1 O1 95.2(3) . . ?
C10 Mn1 N2 95.7(3) . . ?
C10 Mn1 N1 174.1(3) . . ?
C10 Mn1 C9 89.6(3) . . ?
C9 Mn1 O1 90.7(3) . . ?
C9 Mn1 N2 174.1(3) . . ?
C9 Mn1 N1 94.8(3) . . ?
C8 Mn1 O1 175.8(3) . . ?
C8 Mn1 N2 93.0(3) . . ?
C8 Mn1 N1 94.9(3) . . ?
C8 Mn1 C10 89.0(4) . . ?
C8 Mn1 C9 89.5(3) . . ?
Mn1 O1 H1 114(7) . . ?
C1 O1 Mn1 111.9(5) . . ?
C1 O1 H1 101(7) . . ?
C009 N2 Mn1 115.0(4) . . ?
C7 N2 Mn1 127.0(4) . . ?
C7 N2 C009 117.9(5) . . ?
Mn1 N1 H1A 107.7 . . ?
C3 N1 Mn1 109.1(4) . . ?
C3 N1 H1A 107.7 . . ?
C2 N1 Mn1 110.3(4) . . ?
C2 N1 H1A 107.7 . . ?
C2 N1 C3 114.1(6) . . ?
N2 C009 C3 114.8(5) . . ?
N2 C009 C4 121.8(6) . . ?
C4 C009 C3 123.3(6) . . ?
N2 C7 H7 118.6 . . ?
N2 C7 C6 122.7(7) . . ?
C6 C7 H7 118.6 . . ?
O4 C10 Mn1 177.6(7) . . ?
O3 C9 Mn1 178.7(7) . . ?
N1 C3 H3A 109.4 . . ?
N1 C3 H3B 109.4 . . ?
C009 C3 N1 111.1(5) . . ?
C009 C3 H3A 109.4 . . ?
C009 C3 H3B 109.4 . . ?
H3A C3 H3B 108.0 . . ?
C7 C6 H6 120.3 . . ?
C5 C6 C7 119.5(7) . . ?
C5 C6 H6 120.3 . . ?
C009 C4 H4 120.5 . . ?
C5 C4 C009 119.1(7) . . ?
C5 C4 H4 120.5 . . ?
O2 C8 Mn1 179.4(7) . . ?
C6 C5 C4 119.0(6) . . ?
C6 C5 H5 120.5 . . ?
C4 C5 H5 120.5 . . ?
N1 C2 H2A 108.8 . . ?
N1 C2 H2B 108.8 . . ?
H2A C2 H2B 107.7 . . ?
C1 C2 N1 113.6(7) . . ?
C1 C2 H2A 108.8 . . ?
C1 C2 H2B 108.8 . . ?
O1 C1 H1B 109.5 . . ?
O1 C1 H1C 109.5 . . ?
C2 C1 O1 110.9(7) . . ?
C2 C1 H1B 109.5 . . ?
C2 C1 H1C 109.5 . . ?
H1B C1 H1C 108.0 . . ?

loop_
_geom_bond_atom_site_label_1
_geom_bond_atom_site_label_2
_geom_bond_distance
_geom_bond_site_symmetry_2
_geom_bond_publ_flag
Mn1 O1 2.076(5) . ?
Mn1 N2 2.074(5) . ?
Mn1 N1 2.058(5) . ?
Mn1 C10 1.815(8) . ?
Mn1 C9 1.825(7) . ?
Mn1 C8 1.785(8) . ?
O1 C1 1.460(11) . ?
O1 H1 0.74(8) . ?
N2 C009 1.352(8) . ?
N2 C7 1.327(8) . ?
N1 H1A 0.9800 . ?
N1 C3 1.482(8) . ?
N1 C2 1.466(9) . ?
O3 C9 1.145(8) . ?
O4 C10 1.142(9) . ?
O2 C8 1.150(9) . ?
C009 C3 1.481(9) . ?
C009 C4 1.395(9) . ?
C7 H7 0.9300 . ?
C7 C6 1.389(9) . ?
C3 H3A 0.9700 . ?
C3 H3B 0.9700 . ?
C6 H6 0.9300 . ?
C6 C5 1.358(11) . ?
C4 H4 0.9300 . ?
C4 C5 1.374(11) . ?
C5 H5 0.9300 . ?
C2 H2A 0.9700 . ?
C2 H2B 0.9700 . ?
C2 C1 1.409(12) . ?
C1 H1B 0.9700 . ?
C1 H1C 0.9700 . ?

loop_
_geom_torsion_atom_site_label_1
_geom_torsion_atom_site_label_2
_geom_torsion_atom_site_label_3
_geom_torsion_atom_site_label_4
_geom_torsion
_geom_torsion_site_symmetry_1
_geom_torsion_site_symmetry_2
_geom_torsion_site_symmetry_3
_geom_torsion_site_symmetry_4
_geom_torsion_publ_flag
Mn1 O1 C1 C2 28.5(11) . . . . ?
Mn1 N2 C009 C3 -2.1(7) . . . . ?
Mn1 N2 C009 C4 178.2(5) . . . . ?
Mn1 N2 C7 C6 -178.1(5) . . . . ?
Mn1 N1 C3 C009 -34.8(7) . . . . ?
Mn1 N1 C2 C1 32.3(10) . . . . ?
N2 C009 C3 N1 24.6(8) . . . . ?
N2 C009 C4 C5 0.7(10) . . . . ?
N2 C7 C6 C5 -0.3(11) . . . . ?
N1 C2 C1 O1 -40.1(12) . . . . ?
C009 N2 C7 C6 -0.5(10) . . . . ?
C009 C4 C5 C6 -1.4(11) . . . . ?
C7 N2 C009 C3 180.0(6) . . . . ?
C7 N2 C009 C4 0.2(9) . . . . ?
C7 C6 C5 C4 1.2(11) . . . . ?
C3 N1 C2 C1 -90.9(9) . . . . ?
C3 C009 C4 C5 -179.0(7) . . . . ?
C4 C009 C3 N1 -155.6(6) . . . . ?
C2 N1 C3 C009 89.0(7) . . . . ?
